data_7130571
loop_
_publ_author_name
'Volk, Julia'
'Heinz, Myron'
'Leibold, Michael'
'Bruhn, Clemens'
'Bens, Tobias'
'Sarkar, Biprajit'
'Holthausen, Max C.'
'Siemeling, Ulrich'

_publ_section_title
;
 A crystalline cyclic (alkyl)(amino)carbene with a
 1,1&#x2018;-ferrocenylene backbone
;
_journal_name_full 'Chemical Communications'
_journal_paper_doi 10.1039/D2CC03871D
_journal_year 2022
_chemical_formula_moiety '2(C26 H24 Fe N), 2(B F4), C7 H7'
_chemical_formula_sum 'C59 H55 B2 F8 Fe2 N2'
_chemical_formula_weight 1077.37
_space_group_crystal_system triclinic
_space_group_IT_number 2
_space_group_name_Hall '-P 1'
_space_group_name_H-M_alt 'P -1'
_atom_sites_solution_hydrogens geom
_atom_sites_solution_primary dual
_audit_creation_date 2022-04-27
_audit_creation_method
;
Olex2 1.5
(compiled 2022.04.07 svn.rca3783a0 for OlexSys, GUI svn.r6498)
;
_audit_update_record
;
2022-07-01 deposited with the CCDC.	2022-08-19 downloaded from the CCDC.
;
_cell_angle_alpha 66.471(18)
_cell_angle_beta 77.129(18)
_cell_angle_gamma 76.442(9)
_cell_formula_units_Z 1
_cell_length_a 8.9255(9)
_cell_length_b 11.1122(14)
_cell_length_c 14.004(4)
_cell_measurement_reflns_used 13488
_cell_measurement_temperature 100(2)
_cell_measurement_theta_max 32.50
_cell_measurement_theta_min 2.66
_cell_volume 1224.9(4)
_computing_cell_refinement
;
X-Area Recipe 1.36.0.0 (STOE, 2020)
;
_computing_data_collection
;
X-Area Pilatus3_SV 1.31.170.0 (STOE, 2020)
;
_computing_data_reduction
;
X-Area Integrate 1.78.3.0 (STOE, 2020)
X-Area LANA 1.83.8.0 (STOE, 2020)
;
_computing_molecular_graphics 'Olex2 1.5 (Dolomanov et al., 2009)'
_computing_publication_material
;
STOE & Cie GmbH, X-Area, software package for collecting single-crystal or
multi-domain crystal data on STOE area-detector diffractometers, for image 
processing, for the correction and scaling of reflection intensities and 
for outlier rejection, version 1.90, Darmstadt 2020
;
_computing_structure_refinement 'SHELXL 2014/7 (Sheldrick, 2015)'
_computing_structure_solution 'SHELXT  (Sheldrick, 2015)'
_diffrn_ambient_temperature 100(2)
_diffrn_detector Pilatus200K
_diffrn_detector_area_resol_mean 5.81
_diffrn_detector_type 'DECTRIS PILATUS 200K'
_diffrn_measured_fraction_theta_full 0.977
_diffrn_measured_fraction_theta_max 0.815
_diffrn_measurement_details
;
 396 frames, detector distance = 40 mm
;
_diffrn_measurement_device 'Eulerian 4-circle diffractometer'
_diffrn_measurement_device_type 'STOE STADIVARI'
_diffrn_measurement_method 'rotation method, \w scans'
_diffrn_radiation_collimation '1.2 0.6 mm diameter'
_diffrn_radiation_monochromator 'Graded multilayer mirror'
_diffrn_radiation_polarisn_norm 0
_diffrn_radiation_probe x-ray
_diffrn_radiation_type 'Mo K\a'
_diffrn_radiation_wavelength 0.71073
_diffrn_reflns_av_R_equivalents 0.0328
_diffrn_reflns_av_unetI/netI 0.0491
_diffrn_reflns_Laue_measured_fraction_full 0.977
_diffrn_reflns_Laue_measured_fraction_max 0.815
_diffrn_reflns_limit_h_max 11
_diffrn_reflns_limit_h_min -13
_diffrn_reflns_limit_k_max 15
_diffrn_reflns_limit_k_min -13
_diffrn_reflns_limit_l_max 19
_diffrn_reflns_limit_l_min -20
_diffrn_reflns_number 12097
_diffrn_reflns_point_group_measured_fraction_full 0.977
_diffrn_reflns_point_group_measured_fraction_max 0.815
_diffrn_reflns_theta_full 25.242
_diffrn_reflns_theta_max 32.505
_diffrn_reflns_theta_min 2.372
_diffrn_source 'Mo Genix'
_diffrn_source_current 1.000
_diffrn_source_power 0.050
_diffrn_source_voltage 50
_exptl_absorpt_coefficient_mu 0.666
_exptl_absorpt_correction_T_max 0.9627
_exptl_absorpt_correction_T_min 0.4768
_exptl_absorpt_correction_type multi-scan
_exptl_absorpt_process_details
;
STOE X-Red32, absorption correction by Gaussian integration, analogous to
P. Coppens, "The Evaluation of Absorption and Extinction in Single-Crystal
Structure Analysis", published in: F. R. Ahmed (Editor), "Crystallographic
Computing", Munksgaard, Copenhagen (1970), 255 - 270. Afterwards scaling of
reflection intensities was performed within STOE LANA. J. Koziskova, F. Hahn,
J. Richter, J. Kozisek, Acta Chimica Slovaca, vol. 9, no. 2, 2016, pp. 136-140.
;
_exptl_crystal_colour orange
_exptl_crystal_colour_primary orange
_exptl_crystal_density_diffrn 1.460
_exptl_crystal_density_method 'not measured'
_exptl_crystal_description plate
_exptl_crystal_F_000 557
_exptl_crystal_size_max 0.15
_exptl_crystal_size_mid 0.13
_exptl_crystal_size_min 0.1
_refine_diff_density_max 0.689
_refine_diff_density_min -0.391
_refine_diff_density_rms 0.074
_refine_ls_extinction_method none
_refine_ls_goodness_of_fit_ref 1.017
_refine_ls_hydrogen_treatment constr
_refine_ls_matrix_type full
_refine_ls_number_parameters 336
_refine_ls_number_reflns 7225
_refine_ls_number_restraints 0
_refine_ls_restrained_S_all 1.017
_refine_ls_R_factor_all 0.0671
_refine_ls_R_factor_gt 0.0426
_refine_ls_shift/su_max 0.001
_refine_ls_shift/su_mean 0.000
_refine_ls_structure_factor_coef Fsqd
_refine_ls_weighting_details 'w=1/[\s^2^(Fo^2^)+(0.0512P)^2^+0.5668P] where P=(Fo^2^+2Fc^2^)/3'
_refine_ls_weighting_scheme calc
_refine_ls_wR_factor_gt 0.0957
_refine_ls_wR_factor_ref 0.1053
_reflns_Friedel_coverage 0.000
_reflns_number_gt 5496
_reflns_number_total 7225
_reflns_threshold_expression 'I > 2\s(I)'
_cod_data_source_file d2cc03871d2.cif
_cod_data_source_block sv1065a
_cod_database_code 7130571
_shelx_shelxl_version_number 2014/7
_shelx_space_group_comment
;
The symmetry employed for this shelxl refinement is uniquely defined
by the following loop, which should always be used as a source of
symmetry information in preference to the above space-group names.
They are only intended as comments.
;
_shelx_estimated_absorpt_t_max 0.936
_shelx_estimated_absorpt_t_min 0.907
_olex2_refinement_description
;
1. Fixed Uiso
 At 1.2 times of:
  All C(H) groups, All C(H,H) groups
 At 1.5 times of:
  All C(H,H,H) groups
2. Others
 Fixed Sof: C27(0.5) H27A(0.5) H27B(0.5) H27C(0.5)
3.a Secondary CH2 refined with riding coordinates:
 C13(H13A,H13B)
3.b Aromatic/amide H refined with riding coordinates:
 C1(H1), C4(H4), C5(H5), C6(H6), C7(H7), C9(H9), C10(H10), C11(H11), C12(H12),
 C16(H16), C17(H17), C18(H18), C19(H19), C20(H20), C22(H22), C23(H23), C24(H24),
  C25(H25), C26(H26), C29(H29), C30(H30)
3.c Idealised Me refined as rotating group:
 C14(H14A,H14B,H14C), C27(H27A,H27B,H27C)
;
_olex2_submission_special_instructions 'No special instructions were received'

loop_
_space_group_symop_operation_xyz
'x, y, z'
'-x, -y, -z'

loop_
_atom_site_label
_atom_site_type_symbol
_atom_site_fract_x
_atom_site_fract_y
_atom_site_fract_z
_atom_site_U_iso_or_equiv
_atom_site_adp_type
_atom_site_occupancy
_atom_site_site_symmetry_order
_atom_site_calc_flag
_atom_site_refinement_flags_posn
_atom_site_refinement_flags_adp
_atom_site_refinement_flags_occupancy
_atom_site_disorder_assembly
_atom_site_disorder_group
Fe1 Fe 0.18859(3) 0.08839(2) 0.71987(2) 0.01393(7) Uani 1 1 d . . . . .
N1 N 0.40117(16) 0.26489(13) 0.55752(11) 0.0125(3) Uani 1 1 d . . . . .
C1 C 0.48162(19) 0.25996(16) 0.62555(13) 0.0126(3) Uani 1 1 d . . . . .
H1 H 0.5508 0.3229 0.5994 0.015 Uiso 1 1 calc R U . . .
C2 C 0.48378(19) 0.16955(16) 0.74107(13) 0.0132(3) Uani 1 1 d . . . . .
C3 C 0.33046(19) 0.11853(17) 0.79628(14) 0.0142(3) Uani 1 1 d . . . . .
C4 C 0.1798(2) 0.19849(18) 0.80597(15) 0.0172(3) Uani 1 1 d . . . . .
H4 H 0.1588 0.2928 0.7825 0.021 Uiso 1 1 calc R U . . .
C5 C 0.0676(2) 0.1115(2) 0.85688(16) 0.0213(4) Uani 1 1 d . . . . .
H5 H -0.0413 0.1379 0.8725 0.026 Uiso 1 1 calc R U . . .
C6 C 0.1464(2) -0.0213(2) 0.88026(16) 0.0229(4) Uani 1 1 d . . . . .
H6 H 0.0992 -0.0990 0.9140 0.027 Uiso 1 1 calc R U . . .
C7 C 0.3086(2) -0.01815(18) 0.84437(15) 0.0192(4) Uani 1 1 d . . . . .
H7 H 0.3884 -0.0934 0.8511 0.023 Uiso 1 1 calc R U . . .
C8 C 0.28649(19) 0.18266(16) 0.57750(14) 0.0133(3) Uani 1 1 d . . . . .
C9 C 0.1228(2) 0.23112(18) 0.58263(14) 0.0164(3) Uani 1 1 d . . . . .
H9 H 0.0731 0.3203 0.5712 0.020 Uiso 1 1 calc R U . . .
C10 C 0.0494(2) 0.11978(19) 0.60822(16) 0.0190(4) Uani 1 1 d . . . . .
H10 H -0.0598 0.1216 0.6184 0.023 Uiso 1 1 calc R U . . .
C11 C 0.1652(2) 0.00476(18) 0.61620(15) 0.0183(3) Uani 1 1 d . . . . .
H11 H 0.1464 -0.0825 0.6325 0.022 Uiso 1 1 calc R U . . .
C12 C 0.3139(2) 0.04351(17) 0.59540(15) 0.0160(3) Uani 1 1 d . . . . .
H12 H 0.4123 -0.0122 0.5937 0.019 Uiso 1 1 calc R U . . .
C13 C 0.4187(2) 0.36592(17) 0.44760(14) 0.0157(3) Uani 1 1 d . . . . .
H13A H 0.4895 0.4256 0.4422 0.019 Uiso 1 1 calc R U . . .
H13B H 0.3160 0.4208 0.4321 0.019 Uiso 1 1 calc R U . . .
C14 C 0.4832(2) 0.30064(19) 0.36692(15) 0.0217(4) Uani 1 1 d . . . . .
H14A H 0.4926 0.3694 0.2962 0.033 Uiso 1 1 calc R U . . .
H14B H 0.4125 0.2424 0.3714 0.033 Uiso 1 1 calc R U . . .
H14C H 0.5860 0.2479 0.3810 0.033 Uiso 1 1 calc R U . . .
C15 C 0.5294(2) 0.25147(17) 0.79484(14) 0.0143(3) Uani 1 1 d . . . . .
C16 C 0.6673(2) 0.30556(17) 0.75389(14) 0.0165(3) Uani 1 1 d . . . . .
H16 H 0.7311 0.2919 0.6938 0.020 Uiso 1 1 calc R U . . .
C17 C 0.7116(2) 0.37884(19) 0.80015(16) 0.0210(4) Uani 1 1 d . . . . .
H17 H 0.8047 0.4160 0.7710 0.025 Uiso 1 1 calc R U . . .
C18 C 0.6203(2) 0.3983(2) 0.88924(17) 0.0249(4) Uani 1 1 d . . . . .
H18 H 0.6500 0.4498 0.9201 0.030 Uiso 1 1 calc R U . . .
C19 C 0.4860(2) 0.3419(2) 0.93240(17) 0.0249(4) Uani 1 1 d . . . . .
H19 H 0.4248 0.3527 0.9942 0.030 Uiso 1 1 calc R U . . .
C20 C 0.4403(2) 0.2691(2) 0.88523(15) 0.0199(4) Uani 1 1 d . . . . .
H20 H 0.3477 0.2313 0.9150 0.024 Uiso 1 1 calc R U . . .
C21 C 0.61638(19) 0.04980(16) 0.74426(14) 0.0146(3) Uani 1 1 d . . . . .
C22 C 0.67730(19) 0.01191(17) 0.65775(15) 0.0157(3) Uani 1 1 d . . . . .
H22 H 0.6419 0.0636 0.5919 0.019 Uiso 1 1 calc R U . . .
C23 C 0.7901(2) -0.10169(18) 0.66754(16) 0.0188(4) Uani 1 1 d . . . . .
H23 H 0.8311 -0.1272 0.6084 0.023 Uiso 1 1 calc R U . . .
C24 C 0.8423(2) -0.17715(19) 0.76346(16) 0.0214(4) Uani 1 1 d . . . . .
H24 H 0.9173 -0.2555 0.7706 0.026 Uiso 1 1 calc R U . . .
C25 C 0.7847(2) -0.13802(19) 0.84951(16) 0.0228(4) Uani 1 1 d . . . . .
H25 H 0.8220 -0.1891 0.9148 0.027 Uiso 1 1 calc R U . . .
C26 C 0.6732(2) -0.02496(19) 0.84044(15) 0.0201(4) Uani 1 1 d . . . . .
H26 H 0.6354 0.0018 0.8991 0.024 Uiso 1 1 calc R U . . .
F1 F 0.13896(17) 0.69779(13) 0.62500(13) 0.0406(4) Uani 1 1 d . . . . .
B1 B 0.1600(2) 0.5846(2) 0.60220(17) 0.0171(4) Uani 1 1 d . . . . .
F2 F 0.27565(13) 0.48916(11) 0.65647(10) 0.0253(3) Uani 1 1 d . . . . .
F3 F 0.20866(15) 0.61489(14) 0.49424(10) 0.0338(3) Uani 1 1 d . . . . .
F4 F 0.02285(15) 0.53368(15) 0.63184(12) 0.0386(3) Uani 1 1 d . . . . .
C29 C 0.0773(2) 0.4866(2) 0.90581(17) 0.0299(5) Uani 1 1 d . . . . .
H29 H 0.1294 0.4772 0.8416 0.036 Uiso 1 1 calc R U . . .
C28 C 0.1120(2) 0.5798(2) 0.93728(18) 0.0293(5) Uani 1 1 d . . . . .
C30 C 0.0331(3) 0.5922(2) 1.03199(18) 0.0297(5) Uani 1 1 d . . . . .
H30 H 0.0558 0.6559 1.0539 0.036 Uiso 1 1 calc R U . . .
C27 C 0.2193(5) 0.6536(4) 0.8733(3) 0.0222(8) Uani 0.5 1 d . . P . .
H27A H 0.1709 0.7276 0.8164 0.033 Uiso 0.5 1 calc R U P . .
H27B H 0.3029 0.5985 0.8433 0.033 Uiso 0.5 1 calc R U P . .
H27C H 0.2626 0.6889 0.9134 0.033 Uiso 0.5 1 calc R U P . .

loop_
_atom_site_aniso_label
_atom_site_aniso_U_11
_atom_site_aniso_U_22
_atom_site_aniso_U_33
_atom_site_aniso_U_23
_atom_site_aniso_U_13
_atom_site_aniso_U_12
Fe1 0.01112(11) 0.01258(12) 0.01781(13) -0.00605(9) 0.00017(9) -0.00266(8)
N1 0.0130(6) 0.0093(6) 0.0145(7) -0.0041(5) -0.0012(5) -0.0018(5)
C1 0.0122(7) 0.0104(7) 0.0155(8) -0.0055(6) -0.0019(6) -0.0009(5)
C2 0.0120(7) 0.0126(7) 0.0138(8) -0.0040(6) -0.0017(6) -0.0015(6)
C3 0.0139(7) 0.0142(8) 0.0135(8) -0.0045(6) -0.0002(6) -0.0033(6)
C4 0.0149(8) 0.0190(8) 0.0184(8) -0.0097(7) 0.0006(6) -0.0017(6)
C5 0.0157(8) 0.0277(10) 0.0205(9) -0.0100(8) 0.0030(7) -0.0064(7)
C6 0.0206(9) 0.0233(9) 0.0196(9) -0.0016(7) 0.0022(7) -0.0100(7)
C7 0.0181(8) 0.0154(8) 0.0200(9) -0.0021(7) -0.0016(7) -0.0045(6)
C8 0.0134(7) 0.0111(7) 0.0158(8) -0.0049(6) -0.0020(6) -0.0028(6)
C9 0.0146(8) 0.0150(8) 0.0194(8) -0.0055(7) -0.0053(6) -0.0008(6)
C10 0.0134(8) 0.0222(9) 0.0257(9) -0.0123(8) -0.0038(7) -0.0035(6)
C11 0.0175(8) 0.0164(8) 0.0243(9) -0.0102(7) -0.0002(7) -0.0063(6)
C12 0.0145(8) 0.0129(7) 0.0208(9) -0.0079(7) -0.0001(6) -0.0022(6)
C13 0.0200(8) 0.0109(7) 0.0147(8) -0.0022(6) -0.0038(6) -0.0026(6)
C14 0.0292(10) 0.0194(9) 0.0157(8) -0.0066(7) 0.0013(7) -0.0066(7)
C15 0.0146(7) 0.0138(7) 0.0146(8) -0.0053(6) -0.0044(6) -0.0001(6)
C16 0.0145(8) 0.0173(8) 0.0173(8) -0.0055(7) -0.0044(6) -0.0016(6)
C17 0.0186(8) 0.0206(9) 0.0261(10) -0.0081(7) -0.0085(7) -0.0034(7)
C18 0.0242(9) 0.0280(10) 0.0326(11) -0.0197(9) -0.0132(8) 0.0011(8)
C19 0.0216(9) 0.0352(11) 0.0244(10) -0.0199(9) -0.0046(8) 0.0009(8)
C20 0.0160(8) 0.0264(9) 0.0202(9) -0.0124(7) -0.0030(7) -0.0013(7)
C21 0.0126(7) 0.0122(7) 0.0171(8) -0.0044(6) -0.0008(6) -0.0019(6)
C22 0.0113(7) 0.0162(8) 0.0197(8) -0.0070(7) -0.0020(6) -0.0018(6)
C23 0.0134(8) 0.0196(8) 0.0259(9) -0.0123(7) -0.0009(7) -0.0019(6)
C24 0.0143(8) 0.0164(8) 0.0286(10) -0.0056(7) -0.0022(7) 0.0007(6)
C25 0.0188(9) 0.0211(9) 0.0201(9) -0.0016(7) -0.0038(7) 0.0028(7)
C26 0.0175(8) 0.0207(9) 0.0176(9) -0.0055(7) -0.0011(7) 0.0013(7)
F1 0.0434(8) 0.0275(7) 0.0630(10) -0.0303(7) -0.0181(7) 0.0065(6)
B1 0.0156(9) 0.0152(9) 0.0199(10) -0.0072(7) 0.0005(7) -0.0028(7)
F2 0.0228(6) 0.0196(5) 0.0268(6) -0.0027(5) -0.0040(5) -0.0011(4)
F3 0.0283(6) 0.0432(8) 0.0188(6) -0.0083(6) 0.0022(5) 0.0037(6)
F4 0.0244(6) 0.0433(8) 0.0399(8) -0.0017(6) -0.0008(6) -0.0184(6)
C29 0.0273(10) 0.0393(12) 0.0234(10) -0.0195(9) -0.0097(8) 0.0140(9)
C28 0.0236(10) 0.0362(12) 0.0274(11) -0.0154(9) -0.0112(8) 0.0105(8)
C30 0.0276(10) 0.0364(12) 0.0280(11) -0.0186(9) -0.0144(9) 0.0115(9)
C27 0.0228(18) 0.0151(16) 0.026(2) -0.0061(15) -0.0044(15) -0.0010(14)

loop_
_atom_type_symbol
_atom_type_description
_atom_type_scat_dispersion_real
_atom_type_scat_dispersion_imag
_atom_type_scat_source
C C 0.0033 0.0016 'International Tables Vol C Tables 4.2.6.8 and 6.1.1.4'
H H 0.0000 0.0000 'International Tables Vol C Tables 4.2.6.8 and 6.1.1.4'
B B 0.0013 0.0007 'International Tables Vol C Tables 4.2.6.8 and 6.1.1.4'
F F 0.0171 0.0103 'International Tables Vol C Tables 4.2.6.8 and 6.1.1.4'
Fe Fe 0.3463 0.8444 'International Tables Vol C Tables 4.2.6.8 and 6.1.1.4'
N N 0.0061 0.0033 'International Tables Vol C Tables 4.2.6.8 and 6.1.1.4'

loop_
_exptl_crystal_face_index_h
_exptl_crystal_face_index_k
_exptl_crystal_face_index_l
_exptl_crystal_face_perp_dist
0 5 3 0.0550
-1 -7 -4 0.0470
-7 -5 -2 0.0700
4 5 3 0.0740
7 -3 -2 0.1300
0 0 1 0.0230
0 0 -1 0.0170

loop_
_geom_angle_atom_site_label_1
_geom_angle_atom_site_label_2
_geom_angle_atom_site_label_3
_geom_angle
_geom_angle_site_symmetry_1
_geom_angle_site_symmetry_3
_geom_angle_publ_flag
C3 Fe1 C4 42.18(7) . . ?
C3 Fe1 C5 69.83(8) . . ?
C3 Fe1 C6 69.46(8) . . ?
C3 Fe1 C7 41.70(7) . . ?
C3 Fe1 C9 121.18(7) . . ?
C3 Fe1 C10 161.33(7) . . ?
C3 Fe1 C11 147.22(7) . . ?
C3 Fe1 C12 109.57(7) . . ?
C4 Fe1 C5 40.93(7) . . ?
C4 Fe1 C6 68.54(8) . . ?
C4 Fe1 C7 69.54(8) . . ?
C4 Fe1 C9 101.60(8) . . ?
C4 Fe1 C10 128.81(7) . . ?
C4 Fe1 C11 168.79(7) . . ?
C4 Fe1 C12 142.46(7) . . ?
C5 Fe1 C6 40.01(8) . . ?
C5 Fe1 C10 114.49(8) . . ?
C5 Fe1 C11 137.82(8) . . ?
C6 Fe1 C10 126.26(8) . . ?
C7 Fe1 C5 68.29(8) . . ?
C7 Fe1 C6 40.48(7) . . ?
C7 Fe1 C9 161.68(7) . . ?
C7 Fe1 C10 156.76(8) . . ?
C7 Fe1 C11 121.49(8) . . ?
C8 Fe1 C3 96.95(7) . . ?
C8 Fe1 C4 107.15(8) . . ?
C8 Fe1 C5 144.01(8) . . ?
C8 Fe1 C6 164.24(7) . . ?
C8 Fe1 C7 123.83(7) . . ?
C8 Fe1 C9 41.80(7) . . ?
C8 Fe1 C10 68.68(8) . . ?
C8 Fe1 C11 69.25(7) . . ?
C8 Fe1 C12 42.16(7) . . ?
C9 Fe1 C5 116.08(8) . . ?
C9 Fe1 C6 152.56(8) . . ?
C9 Fe1 C10 40.16(7) . . ?
C9 Fe1 C11 68.44(8) . . ?
C11 Fe1 C6 117.82(8) . . ?
C11 Fe1 C10 40.07(7) . . ?
C12 Fe1 C5 173.46(7) . . ?
C12 Fe1 C6 133.46(8) . . ?
C12 Fe1 C7 106.73(8) . . ?
C12 Fe1 C9 70.02(7) . . ?
C12 Fe1 C10 68.28(7) . . ?
C12 Fe1 C11 40.58(7) . . ?
C1 N1 C8 125.72(15) . . ?
C1 N1 C13 120.39(14) . . ?
C8 N1 C13 113.85(14) . . ?
N1 C1 H1 114.7 . . ?
N1 C1 C2 130.64(15) . . ?
C2 C1 H1 114.7 . . ?
C1 C2 C3 113.95(14) . . ?
C1 C2 C15 106.01(13) . . ?
C1 C2 C21 107.08(13) . . ?
C3 C2 C15 111.90(14) . . ?
C3 C2 C21 109.49(13) . . ?
C21 C2 C15 108.13(14) . . ?
C2 C3 Fe1 122.20(12) . . ?
C4 C3 Fe1 69.82(10) . . ?
C4 C3 C2 126.43(15) . . ?
C7 C3 Fe1 71.28(11) . . ?
C7 C3 C2 126.38(15) . . ?
C7 C3 C4 107.14(15) . . ?
Fe1 C4 H4 126.2 . . ?
C3 C4 Fe1 68.00(10) . . ?
C3 C4 H4 126.0 . . ?
C5 C4 Fe1 71.44(11) . . ?
C5 C4 C3 108.08(16) . . ?
C5 C4 H4 126.0 . . ?
Fe1 C5 H5 127.4 . . ?
C4 C5 Fe1 67.64(10) . . ?
C4 C5 H5 125.8 . . ?
C6 C5 Fe1 70.66(11) . . ?
C6 C5 C4 108.35(16) . . ?
C6 C5 H5 125.8 . . ?
Fe1 C6 H6 128.0 . . ?
C5 C6 Fe1 69.33(11) . . ?
C5 C6 H6 125.9 . . ?
C5 C6 C7 108.27(16) . . ?
C7 C6 Fe1 68.42(11) . . ?
C7 C6 H6 125.9 . . ?
Fe1 C7 H7 127.5 . . ?
C3 C7 Fe1 67.02(10) . . ?
C3 C7 H7 125.9 . . ?
C6 C7 Fe1 71.09(11) . . ?
C6 C7 C3 108.14(16) . . ?
C6 C7 H7 125.9 . . ?
N1 C8 Fe1 122.12(12) . . ?
C9 C8 Fe1 72.51(10) . . ?
C9 C8 N1 123.46(15) . . ?
C9 C8 C12 109.36(15) . . ?
C12 C8 Fe1 71.54(10) . . ?
C12 C8 N1 127.18(15) . . ?
Fe1 C9 H9 127.7 . . ?
C8 C9 Fe1 65.69(10) . . ?
C8 C9 H9 126.8 . . ?
C10 C9 Fe1 71.30(11) . . ?
C10 C9 C8 106.40(15) . . ?
C10 C9 H9 126.8 . . ?
Fe1 C10 H10 127.9 . . ?
C9 C10 Fe1 68.54(10) . . ?
C9 C10 H10 125.3 . . ?
C9 C10 C11 109.34(15) . . ?
C11 C10 Fe1 69.81(11) . . ?
C11 C10 H10 125.3 . . ?
Fe1 C11 H11 127.7 . . ?
C10 C11 Fe1 70.12(11) . . ?
C10 C11 H11 126.0 . . ?
C12 C11 Fe1 67.71(10) . . ?
C12 C11 C10 108.04(15) . . ?
C12 C11 H11 126.0 . . ?
Fe1 C12 H12 126.9 . . ?
C8 C12 Fe1 66.29(10) . . ?
C8 C12 H12 126.6 . . ?
C11 C12 Fe1 71.71(10) . . ?
C11 C12 C8 106.81(15) . . ?
C11 C12 H12 126.6 . . ?
N1 C13 H13A 109.3 . . ?
N1 C13 H13B 109.3 . . ?
N1 C13 C14 111.72(14) . . ?
H13A C13 H13B 107.9 . . ?
C14 C13 H13A 109.3 . . ?
C14 C13 H13B 109.3 . . ?
C13 C14 H14A 109.5 . . ?
C13 C14 H14B 109.5 . . ?
C13 C14 H14C 109.5 . . ?
H14A C14 H14B 109.5 . . ?
H14A C14 H14C 109.5 . . ?
H14B C14 H14C 109.5 . . ?
C16 C15 C2 119.22(15) . . ?
C20 C15 C2 122.17(16) . . ?
C20 C15 C16 118.57(17) . . ?
C15 C16 H16 119.7 . . ?
C17 C16 C15 120.68(17) . . ?
C17 C16 H16 119.7 . . ?
C16 C17 H17 119.8 . . ?
C16 C17 C18 120.41(18) . . ?
C18 C17 H17 119.8 . . ?
C17 C18 H18 120.3 . . ?
C19 C18 C17 119.45(18) . . ?
C19 C18 H18 120.3 . . ?
C18 C19 H19 119.9 . . ?
C18 C19 C20 120.20(18) . . ?
C20 C19 H19 119.9 . . ?
C15 C20 C19 120.65(18) . . ?
C15 C20 H20 119.7 . . ?
C19 C20 H20 119.7 . . ?
C22 C21 C2 123.16(16) . . ?
C22 C21 C26 119.34(16) . . ?
C26 C21 C2 117.47(16) . . ?
C21 C22 H22 119.8 . . ?
C21 C22 C23 120.33(17) . . ?
C23 C22 H22 119.8 . . ?
C22 C23 H23 120.0 . . ?
C24 C23 C22 120.00(18) . . ?
C24 C23 H23 120.0 . . ?
C23 C24 H24 120.0 . . ?
C23 C24 C25 119.94(17) . . ?
C25 C24 H24 120.0 . . ?
C24 C25 H25 119.8 . . ?
C26 C25 C24 120.49(18) . . ?
C26 C25 H25 119.8 . . ?
C21 C26 H26 120.1 . . ?
C25 C26 C21 119.86(18) . . ?
C25 C26 H26 120.1 . . ?
F1 B1 F2 109.53(17) . . ?
F1 B1 F3 109.67(17) . . ?
F3 B1 F2 108.34(15) . . ?
F4 B1 F1 110.08(16) . . ?
F4 B1 F2 109.36(16) . . ?
F4 B1 F3 109.83(18) . . ?
C28 C29 H29 120.0 . . ?
C30 C29 H29 120.0 2_567 . ?
C30 C29 C28 120.0(2) 2_567 . ?
C29 C28 C30 118.9(2) . . ?
C27 C28 C29 117.1(3) . . ?
C27 C28 C30 123.9(3) . . ?
C29 C30 C28 121.0(2) 2_567 . ?
C29 C30 H30 119.5 2_567 . ?
C28 C30 H30 119.5 . . ?
C28 C27 H27A 109.5 . . ?
C28 C27 H27B 109.5 . . ?
C28 C27 H27C 109.5 . . ?
H27A C27 H27B 109.5 . . ?
H27A C27 H27C 109.5 . . ?
H27B C27 H27C 109.5 . . ?

loop_
_geom_bond_atom_site_label_1
_geom_bond_atom_site_label_2
_geom_bond_distance
_geom_bond_site_symmetry_2
_geom_bond_publ_flag
Fe1 C3 1.9872(18) . ?
Fe1 C4 2.0118(19) . ?
Fe1 C5 2.062(2) . ?
Fe1 C6 2.080(2) . ?
Fe1 C7 2.044(2) . ?
Fe1 C8 1.9549(18) . ?
Fe1 C9 2.0460(19) . ?
Fe1 C10 2.082(2) . ?
Fe1 C11 2.078(2) . ?
Fe1 C12 2.0253(19) . ?
N1 C1 1.293(2) . ?
N1 C8 1.438(2) . ?
N1 C13 1.500(2) . ?
C1 H1 0.9500 . ?
C1 C2 1.528(2) . ?
C2 C3 1.528(2) . ?
C2 C15 1.555(2) . ?
C2 C21 1.553(2) . ?
C3 C4 1.439(2) . ?
C3 C7 1.436(2) . ?
C4 H4 0.9500 . ?
C4 C5 1.425(3) . ?
C5 H5 0.9500 . ?
C5 C6 1.417(3) . ?
C6 H6 0.9500 . ?
C6 C7 1.427(3) . ?
C7 H7 0.9500 . ?
C8 C9 1.430(2) . ?
C8 C12 1.433(2) . ?
C9 H9 0.9500 . ?
C9 C10 1.418(3) . ?
C10 H10 0.9500 . ?
C10 C11 1.425(3) . ?
C11 H11 0.9500 . ?
C11 C12 1.424(2) . ?
C12 H12 0.9500 . ?
C13 H13A 0.9900 . ?
C13 H13B 0.9900 . ?
C13 C14 1.517(3) . ?
C14 H14A 0.9800 . ?
C14 H14B 0.9800 . ?
C14 H14C 0.9800 . ?
C15 C16 1.401(2) . ?
C15 C20 1.396(2) . ?
C16 H16 0.9500 . ?
C16 C17 1.388(3) . ?
C17 H17 0.9500 . ?
C17 C18 1.395(3) . ?
C18 H18 0.9500 . ?
C18 C19 1.387(3) . ?
C19 H19 0.9500 . ?
C19 C20 1.399(3) . ?
C20 H20 0.9500 . ?
C21 C22 1.395(2) . ?
C21 C26 1.405(3) . ?
C22 H22 0.9500 . ?
C22 C23 1.398(2) . ?
C23 H23 0.9500 . ?
C23 C24 1.386(3) . ?
C24 H24 0.9500 . ?
C24 C25 1.394(3) . ?
C25 H25 0.9500 . ?
C25 C26 1.388(3) . ?
C26 H26 0.9500 . ?
F1 B1 1.380(2) . ?
B1 F2 1.400(2) . ?
B1 F3 1.399(2) . ?
B1 F4 1.379(2) . ?
C29 H29 0.9500 . ?
C29 C28 1.393(3) . ?
C29 C30 1.382(3) 2_567 ?
C28 C30 1.400(3) . ?
C28 C27 1.338(5) . ?
C30 C29 1.382(3) 2_567 ?
C30 H30 0.9500 . ?
C27 H27A 0.9800 . ?
C27 H27B 0.9800 . ?
C27 H27C 0.9800 . ?

loop_
_geom_torsion_atom_site_label_1
_geom_torsion_atom_site_label_2
_geom_torsion_atom_site_label_3
_geom_torsion_atom_site_label_4
_geom_torsion
_geom_torsion_site_symmetry_1
_geom_torsion_site_symmetry_2
_geom_torsion_site_symmetry_3
_geom_torsion_site_symmetry_4
_geom_torsion_publ_flag
Fe1 C3 C4 C5 60.45(13) . . . . ?
Fe1 C3 C7 C6 -59.39(14) . . . . ?
Fe1 C4 C5 C6 59.08(15) . . . . ?
Fe1 C5 C6 C7 57.42(14) . . . . ?
Fe1 C6 C7 C3 56.88(13) . . . . ?
Fe1 C8 C9 C10 -60.03(13) . . . . ?
Fe1 C8 C12 C11 60.62(13) . . . . ?
Fe1 C9 C10 C11 -57.92(14) . . . . ?
Fe1 C10 C11 C12 -57.18(14) . . . . ?
Fe1 C11 C12 C8 -57.17(12) . . . . ?
N1 C1 C2 C3 -27.6(2) . . . . ?
N1 C1 C2 C15 -151.06(17) . . . . ?
N1 C1 C2 C21 93.7(2) . . . . ?
N1 C8 C9 Fe1 -117.39(17) . . . . ?
N1 C8 C9 C10 -177.42(16) . . . . ?
N1 C8 C12 Fe1 116.77(18) . . . . ?
N1 C8 C12 C11 177.39(17) . . . . ?
C1 N1 C8 Fe1 19.3(2) . . . . ?
C1 N1 C8 C9 108.7(2) . . . . ?
C1 N1 C8 C12 -71.1(2) . . . . ?
C1 N1 C13 C14 116.27(18) . . . . ?
C1 C2 C3 Fe1 30.29(19) . . . . ?
C1 C2 C3 C4 -57.3(2) . . . . ?
C1 C2 C3 C7 119.88(19) . . . . ?
C1 C2 C15 C16 -55.23(19) . . . . ?
C1 C2 C15 C20 127.15(17) . . . . ?
C1 C2 C21 C22 -20.8(2) . . . . ?
C1 C2 C21 C26 160.96(16) . . . . ?
C2 C3 C4 Fe1 115.75(18) . . . . ?
C2 C3 C4 C5 176.20(17) . . . . ?
C2 C3 C7 Fe1 -116.69(18) . . . . ?
C2 C3 C7 C6 -176.08(17) . . . . ?
C2 C15 C16 C17 -179.82(16) . . . . ?
C2 C15 C20 C19 179.10(17) . . . . ?
C2 C21 C22 C23 -176.13(16) . . . . ?
C2 C21 C26 C25 175.91(17) . . . . ?
C3 C2 C15 C16 179.98(15) . . . . ?
C3 C2 C15 C20 2.4(2) . . . . ?
C3 C2 C21 C22 103.16(19) . . . . ?
C3 C2 C21 C26 -75.0(2) . . . . ?
C3 C4 C5 Fe1 -58.30(13) . . . . ?
C3 C4 C5 C6 0.8(2) . . . . ?
C4 C3 C7 Fe1 60.95(13) . . . . ?
C4 C3 C7 C6 1.6(2) . . . . ?
C4 C5 C6 Fe1 -57.23(14) . . . . ?
C4 C5 C6 C7 0.2(2) . . . . ?
C5 C6 C7 Fe1 -57.98(15) . . . . ?
C5 C6 C7 C3 -1.1(2) . . . . ?
C7 C3 C4 Fe1 -61.89(13) . . . . ?
C7 C3 C4 C5 -1.4(2) . . . . ?
C8 N1 C1 C2 1.3(3) . . . . ?
C8 N1 C13 C14 -65.80(18) . . . . ?
C8 C9 C10 Fe1 56.45(12) . . . . ?
C8 C9 C10 C11 -1.5(2) . . . . ?
C9 C8 C12 Fe1 -63.06(13) . . . . ?
C9 C8 C12 C11 -2.4(2) . . . . ?
C9 C10 C11 Fe1 57.16(14) . . . . ?
C9 C10 C11 C12 0.0(2) . . . . ?
C10 C11 C12 Fe1 58.67(14) . . . . ?
C10 C11 C12 C8 1.5(2) . . . . ?
C12 C8 C9 Fe1 62.45(13) . . . . ?
C12 C8 C9 C10 2.4(2) . . . . ?
C13 N1 C1 C2 179.00(15) . . . . ?
C13 N1 C8 Fe1 -158.53(12) . . . . ?
C13 N1 C8 C9 -69.1(2) . . . . ?
C13 N1 C8 C12 111.1(2) . . . . ?
C15 C2 C3 Fe1 150.55(12) . . . . ?
C15 C2 C3 C4 62.9(2) . . . . ?
C15 C2 C3 C7 -119.86(19) . . . . ?
C15 C2 C21 C22 -134.69(17) . . . . ?
C15 C2 C21 C26 47.1(2) . . . . ?
C15 C16 C17 C18 0.9(3) . . . . ?
C16 C15 C20 C19 1.5(3) . . . . ?
C16 C17 C18 C19 1.1(3) . . . . ?
C17 C18 C19 C20 -1.7(3) . . . . ?
C18 C19 C20 C15 0.4(3) . . . . ?
C20 C15 C16 C17 -2.1(3) . . . . ?
C21 C2 C3 Fe1 -89.58(16) . . . . ?
C21 C2 C3 C4 -177.19(17) . . . . ?
C21 C2 C3 C7 0.0(2) . . . . ?
C21 C2 C15 C16 59.31(19) . . . . ?
C21 C2 C15 C20 -118.31(18) . . . . ?
C21 C22 C23 C24 -0.1(3) . . . . ?
C22 C21 C26 C25 -2.3(3) . . . . ?
C22 C23 C24 C25 -1.4(3) . . . . ?
C23 C24 C25 C26 1.1(3) . . . . ?
C24 C25 C26 C21 0.8(3) . . . . ?
C26 C21 C22 C23 2.0(3) . . . . ?
C29 C28 C30 C29 0.3(3) . . . 2_567 ?
C30 C29 C28 C30 -0.3(3) 2_567 . . . ?
C30 C29 C28 C27 -179.6(2) 2_567 . . . ?
C27 C28 C30 C29 179.6(3) . . . 2_567 ?
